data_4517450
loop_
_publ_author_name
'Cend\'on, Borja'
'Font, Marc'
'Mascare\~nas, Jos\'e L.'
'Gul\?\'ias, Mois\'es'

_publ_section_title
;
 Palladium-Catalyzed Formal (4+2) Cycloaddition between Alkyl Amides and
 Dienes Initiated by the Activation of C(sp3)--H Bonds
;
_journal_name_full 'ACS Catalysis'
_journal_page_first 3425
_journal_page_last 3430
_journal_paper_doi 10.1021/acscatal.0c00664
_journal_year 2020
_chemical_formula_moiety 'C25 H25 Cl2 N3 O Pd'
_chemical_formula_sum 'C25 H25 Cl2 N3 O Pd'
_chemical_formula_weight 560.78
_space_group_crystal_system triclinic
_space_group_IT_number 2
_space_group_name_Hall '-P 1'
_space_group_name_H-M_alt 'P -1'
_atom_sites_solution_hydrogens geom
_atom_sites_solution_primary direct
_audit_creation_method SHELXL-2018/3
_cell_angle_alpha 97.855(16)
_cell_angle_beta 105.716(17)
_cell_angle_gamma 105.330(16)
_cell_formula_units_Z 2
_cell_length_a 9.0308(5)
_cell_length_b 11.8072(6)
_cell_length_c 11.9867(6)
_cell_measurement_reflns_used 9180
_cell_measurement_temperature 100(2)
_cell_measurement_theta_max 41.49
_cell_measurement_theta_min 2.47
_cell_volume 1156.3(2)
_computing_cell_refinement 'BRUKER APEX3'
_computing_data_collection 'BRUKER APEX3'
_computing_structure_refinement 'SHELXL-2018/3 (Sheldrick, 2018)'
_diffrn_ambient_temperature 100(2)
_diffrn_measured_fraction_theta_full 0.999
_diffrn_measured_fraction_theta_max 1.000
_diffrn_measurement_device_type 'Bruker D8 VENTURE PHOTON III-14'
_diffrn_measurement_method 'omega and phi'
_diffrn_radiation_type MoK\a
_diffrn_radiation_wavelength 0.71073
_diffrn_reflns_av_R_equivalents 0.0402
_diffrn_reflns_av_unetI/netI 0.0242
_diffrn_reflns_Laue_measured_fraction_full 0.999
_diffrn_reflns_Laue_measured_fraction_max 1.000
_diffrn_reflns_limit_h_max 15
_diffrn_reflns_limit_h_min -15
_diffrn_reflns_limit_k_max 19
_diffrn_reflns_limit_k_min -19
_diffrn_reflns_limit_l_max 19
_diffrn_reflns_limit_l_min -19
_diffrn_reflns_number 88190
_diffrn_reflns_point_group_measured_fraction_full 0.999
_diffrn_reflns_point_group_measured_fraction_max 1.000
_diffrn_reflns_theta_full 25.242
_diffrn_reflns_theta_max 36.319
_diffrn_reflns_theta_min 2.469
_diffrn_source 'microfocus sealed tube'
_exptl_absorpt_coefficient_mu 1.057
_exptl_absorpt_correction_type multi-scan
_exptl_absorpt_process_details 'BRUKER SADABS-2016/2'
_exptl_crystal_colour orange
_exptl_crystal_density_diffrn 1.611
_exptl_crystal_density_meas ?
_exptl_crystal_density_method 'not measured'
_exptl_crystal_description plate
_exptl_crystal_F_000 568
_exptl_crystal_size_max 0.180
_exptl_crystal_size_mid 0.130
_exptl_crystal_size_min 0.070
_exptl_transmission_factor_max 41.49
_exptl_transmission_factor_min 2.47
_refine_diff_density_max 0.807
_refine_diff_density_min -0.818
_refine_diff_density_rms 0.092
_refine_ls_extinction_method none
_refine_ls_goodness_of_fit_ref 1.078
_refine_ls_hydrogen_treatment constr
_refine_ls_matrix_type full
_refine_ls_number_parameters 292
_refine_ls_number_reflns 11205
_refine_ls_number_restraints 0
_refine_ls_restrained_S_all 1.078
_refine_ls_R_factor_all 0.0326
_refine_ls_R_factor_gt 0.0269
_refine_ls_shift/su_max 0.004
_refine_ls_shift/su_mean 0.000
_refine_ls_structure_factor_coef Fsqd
_refine_ls_weighting_details 'w=1/[\s^2^(Fo^2^)+(0.0226P)^2^+0.7764P] where P=(Fo^2^+2Fc^2^)/3'
_refine_ls_weighting_scheme calc
_refine_ls_wR_factor_gt 0.0593
_refine_ls_wR_factor_ref 0.0624
_reflns_Friedel_coverage 0.000
_reflns_number_gt 10210
_reflns_number_total 11205
_reflns_threshold_expression 'I > 2\s(I)'
_cod_data_source_file cs0c00664_si_006.cif
_cod_data_source_block complex_6
_cod_depositor_comments
;
The following automatic conversions were performed:

data item '_exptl_crystal_density_meas' value 'not measured' was
changed to '?' -- the value is perceived as not measured.

Automatic conversion script
Id: cif_fix_values 7556 2019-12-06 15:28:31Z antanas 

 Adding full bibliography for 4517447--4517450.cif.
;
_cod_original_cell_volume 1156.32(2)
_cod_database_code 4517450
_shelx_shelxl_version_number 2018/3
_shelx_space_group_comment
;
The symmetry employed for this shelxl refinement is uniquely defined
by the following loop, which should always be used as a source of
symmetry information in preference to the above space-group names.
They are only intended as comments.
;
_shelx_estimated_absorpt_t_min 0.833
_shelx_estimated_absorpt_t_max 0.930

loop_
_space_group_symop_operation_xyz
'x, y, z'
'-x, -y, -z'

loop_
_atom_site_label
_atom_site_type_symbol
_atom_site_fract_x
_atom_site_fract_y
_atom_site_fract_z
_atom_site_U_iso_or_equiv
_atom_site_adp_type
_atom_site_occupancy
_atom_site_site_symmetry_order
_atom_site_calc_flag
_atom_site_refinement_flags_posn
_atom_site_refinement_flags_adp
_atom_site_refinement_flags_occupancy
_atom_site_disorder_assembly
_atom_site_disorder_group
Pd1 Pd 0.27933(2) 0.78928(2) 0.52519(2) 0.01196(2) Uani 1 1 d . . . . .
Cl1 Cl 0.55794(5) 0.71420(3) 0.95089(4) 0.02773(7) Uani 1 1 d . . . . .
Cl2 Cl 0.85321(5) 0.86157(4) 0.92270(3) 0.02878(7) Uani 1 1 d . . . . .
N1 N 0.27251(12) 0.81807(9) 0.69858(9) 0.01292(15) Uani 1 1 d . . . . .
N2 N 0.26685(12) 0.76156(9) 0.35576(9) 0.01372(16) Uani 1 1 d . . . . .
N3 N 0.47260(12) 0.71540(9) 0.53583(9) 0.01457(16) Uani 1 1 d . . . . .
O1 O 0.12207(13) 0.77583(9) 0.16936(8) 0.02095(18) Uani 1 1 d . . . . .
C18 C 0.36598(14) 0.69859(10) 0.32513(10) 0.01323(17) Uani 1 1 d . . . . .
C22 C 0.15796(15) 0.79864(11) 0.27930(10) 0.01511(19) Uani 1 1 d . . . . .
C21 C 0.08739(15) 0.87986(11) 0.34605(11) 0.01571(19) Uani 1 1 d . . . . .
C10 C 0.18861(13) 0.72444(10) 0.73768(10) 0.01287(17) Uani 1 1 d . . . . .
C19 C 0.47847(14) 0.67765(10) 0.42380(10) 0.01381(18) Uani 1 1 d . . . . .
C5 C 0.17218(14) 0.74125(11) 0.85252(10) 0.01484(18) Uani 1 1 d . . . . .
C20 C 0.08468(15) 0.84399(12) 0.46443(11) 0.0165(2) Uani 1 1 d . . . . .
H20A H -0.016354 0.778010 0.451932 0.020 Uiso 1 1 calc R U . . .
H20B H 0.089168 0.913732 0.522899 0.020 Uiso 1 1 calc R U . . .
C8 C 0.03927(16) 0.51275(11) 0.70001(12) 0.0181(2) Uani 1 1 d . . . . .
H8 H -0.006714 0.435000 0.648339 0.022 Uiso 1 1 calc R U . . .
C1 C 0.34004(14) 0.92690(10) 0.77158(11) 0.01509(19) Uani 1 1 d . . . . .
C23 C 0.20172(18) 1.00936(12) 0.37064(13) 0.0219(2) Uani 1 1 d . . . . .
H23A H 0.206102 1.030643 0.295129 0.033 Uiso 1 1 calc R U . . .
H23B H 0.310642 1.014726 0.419633 0.033 Uiso 1 1 calc R U . . .
H23C H 0.161220 1.065176 0.412833 0.033 Uiso 1 1 calc R U . . .
C16 C 0.47783(16) 0.59531(12) 0.19513(12) 0.0188(2) Uani 1 1 d . . . . .
H16 H 0.474805 0.565522 0.116528 0.023 Uiso 1 1 calc R U . . .
C9 C 0.11803(15) 0.60826(10) 0.66165(11) 0.01535(19) Uani 1 1 d . . . . .
H9 H 0.125158 0.596247 0.583518 0.018 Uiso 1 1 calc R U . . .
C14 C 0.59188(15) 0.61987(11) 0.40635(11) 0.0167(2) Uani 1 1 d . . . . .
C17 C 0.36856(15) 0.65690(11) 0.21175(11) 0.01642(19) Uani 1 1 d . . . . .
H17 H 0.295921 0.670024 0.144694 0.020 Uiso 1 1 calc R U . . .
C4 C 0.24029(15) 0.85865(12) 0.92635(11) 0.0182(2) Uani 1 1 d . . . . .
H4 H 0.229104 0.873838 1.003056 0.022 Uiso 1 1 calc R U . . .
C6 C 0.08951(15) 0.64115(12) 0.88976(11) 0.0185(2) Uani 1 1 d . . . . .
H6 H 0.078187 0.652088 0.966668 0.022 Uiso 1 1 calc R U . . .
C3 C 0.32212(15) 0.94947(11) 0.88566(11) 0.0179(2) Uani 1 1 d . . . . .
H3 H 0.367680 1.028792 0.934199 0.022 Uiso 1 1 calc R U . . .
C11 C 0.57751(16) 0.70009(12) 0.62886(11) 0.0185(2) Uani 1 1 d . . . . .
H11 H 0.571884 0.726055 0.705757 0.022 Uiso 1 1 calc R U . . .
C15 C 0.58831(16) 0.57715(12) 0.28906(12) 0.0199(2) Uani 1 1 d . . . . .
H15 H 0.661669 0.536348 0.275606 0.024 Uiso 1 1 calc R U . . .
C7 C 0.02575(16) 0.52866(12) 0.81554(12) 0.0196(2) Uani 1 1 d . . . . .
H7 H -0.027324 0.461638 0.841670 0.024 Uiso 1 1 calc R U . . .
C24 C -0.08224(17) 0.87188(14) 0.26927(12) 0.0239(3) Uani 1 1 d . . . . .
H24A H -0.075849 0.900145 0.197024 0.036 Uiso 1 1 calc R U . . .
H24B H -0.126641 0.922344 0.314123 0.036 Uiso 1 1 calc R U . . .
H24C H -0.152934 0.788051 0.247449 0.036 Uiso 1 1 calc R U . . .
C12 C 0.69742(17) 0.64693(13) 0.61905(12) 0.0217(2) Uani 1 1 d . . . . .
H12 H 0.772951 0.639546 0.688053 0.026 Uiso 1 1 calc R U . . .
C2 C 0.43896(16) 1.02680(12) 0.73204(13) 0.0210(2) Uani 1 1 d . . . . .
H2A H 0.549822 1.023147 0.749012 0.031 Uiso 1 1 calc R U . . .
H2B H 0.441200 1.104461 0.774834 0.031 Uiso 1 1 calc R U . . .
H2C H 0.390662 1.018217 0.646379 0.031 Uiso 1 1 calc R U . . .
C13 C 0.70285(16) 0.60622(13) 0.50823(12) 0.0209(2) Uani 1 1 d . . . . .
H13 H 0.781365 0.568686 0.499730 0.025 Uiso 1 1 calc R U . . .
C25 C 0.75866(19) 0.72457(14) 0.95473(13) 0.0247(3) Uani 1 1 d . . . . .
H25A H 0.821682 0.719538 1.034495 0.030 Uiso 1 1 calc R U . . .
H25B H 0.756587 0.656248 0.895734 0.030 Uiso 1 1 calc R U . . .

loop_
_atom_site_aniso_label
_atom_site_aniso_U_11
_atom_site_aniso_U_22
_atom_site_aniso_U_33
_atom_site_aniso_U_23
_atom_site_aniso_U_13
_atom_site_aniso_U_12
Pd1 0.01297(4) 0.01232(4) 0.01131(4) 0.00234(2) 0.00499(3) 0.00423(3)
Cl1 0.03057(17) 0.02493(15) 0.03127(17) 0.00539(13) 0.01698(14) 0.00783(13)
Cl2 0.02379(15) 0.03024(17) 0.02753(16) 0.00512(13) 0.00688(12) 0.00287(13)
N1 0.0136(4) 0.0132(4) 0.0121(4) 0.0021(3) 0.0044(3) 0.0044(3)
N2 0.0157(4) 0.0152(4) 0.0125(4) 0.0035(3) 0.0061(3) 0.0066(3)
N3 0.0152(4) 0.0154(4) 0.0136(4) 0.0031(3) 0.0050(3) 0.0051(3)
O1 0.0278(5) 0.0261(5) 0.0127(4) 0.0052(3) 0.0067(3) 0.0141(4)
C18 0.0144(4) 0.0131(4) 0.0136(4) 0.0033(3) 0.0064(3) 0.0045(3)
C22 0.0169(5) 0.0156(4) 0.0141(4) 0.0044(4) 0.0056(4) 0.0061(4)
C21 0.0177(5) 0.0173(5) 0.0150(5) 0.0043(4) 0.0064(4) 0.0088(4)
C10 0.0128(4) 0.0139(4) 0.0120(4) 0.0027(3) 0.0041(3) 0.0045(3)
C19 0.0143(4) 0.0139(4) 0.0142(4) 0.0028(4) 0.0057(4) 0.0050(4)
C5 0.0139(4) 0.0186(5) 0.0121(4) 0.0029(4) 0.0045(3) 0.0053(4)
C20 0.0169(5) 0.0203(5) 0.0154(5) 0.0041(4) 0.0073(4) 0.0084(4)
C8 0.0186(5) 0.0152(5) 0.0189(5) 0.0033(4) 0.0058(4) 0.0033(4)
C1 0.0137(4) 0.0141(4) 0.0155(5) 0.0006(4) 0.0037(4) 0.0035(4)
C23 0.0295(6) 0.0166(5) 0.0239(6) 0.0059(4) 0.0128(5) 0.0091(5)
C16 0.0221(5) 0.0186(5) 0.0178(5) 0.0019(4) 0.0098(4) 0.0073(4)
C9 0.0171(5) 0.0140(4) 0.0142(4) 0.0016(4) 0.0052(4) 0.0042(4)
C14 0.0161(5) 0.0171(5) 0.0186(5) 0.0036(4) 0.0069(4) 0.0071(4)
C17 0.0183(5) 0.0177(5) 0.0146(5) 0.0026(4) 0.0072(4) 0.0064(4)
C4 0.0180(5) 0.0217(5) 0.0130(4) -0.0004(4) 0.0045(4) 0.0060(4)
C6 0.0181(5) 0.0244(6) 0.0143(5) 0.0061(4) 0.0069(4) 0.0060(4)
C3 0.0179(5) 0.0174(5) 0.0155(5) -0.0020(4) 0.0038(4) 0.0051(4)
C11 0.0192(5) 0.0205(5) 0.0158(5) 0.0036(4) 0.0042(4) 0.0081(4)
C15 0.0220(5) 0.0210(5) 0.0213(5) 0.0037(4) 0.0107(4) 0.0110(4)
C7 0.0184(5) 0.0204(5) 0.0209(5) 0.0085(4) 0.0075(4) 0.0042(4)
C24 0.0235(6) 0.0337(7) 0.0182(5) 0.0051(5) 0.0047(5) 0.0174(5)
C12 0.0205(5) 0.0264(6) 0.0200(5) 0.0062(5) 0.0040(4) 0.0124(5)
C2 0.0205(5) 0.0158(5) 0.0242(6) 0.0026(4) 0.0082(5) 0.0017(4)
C13 0.0185(5) 0.0237(6) 0.0233(6) 0.0050(5) 0.0070(4) 0.0112(5)
C25 0.0275(6) 0.0258(6) 0.0210(6) 0.0031(5) 0.0062(5) 0.0113(5)

loop_
_atom_type_symbol
_atom_type_description
_atom_type_scat_dispersion_real
_atom_type_scat_dispersion_imag
_atom_type_scat_source
C C 0.0033 0.0016 'International Tables Vol C Tables 4.2.6.8 and 6.1.1.4'
H H 0.0000 0.0000 'International Tables Vol C Tables 4.2.6.8 and 6.1.1.4'
N N 0.0061 0.0033 'International Tables Vol C Tables 4.2.6.8 and 6.1.1.4'
O O 0.0106 0.0060 'International Tables Vol C Tables 4.2.6.8 and 6.1.1.4'
Cl Cl 0.1484 0.1585 'International Tables Vol C Tables 4.2.6.8 and 6.1.1.4'
Pd Pd -0.9988 1.0072 'International Tables Vol C Tables 4.2.6.8 and 6.1.1.4'

loop_
_geom_angle_atom_site_label_1
_geom_angle_atom_site_label_2
_geom_angle_atom_site_label_3
_geom_angle
_geom_angle_site_symmetry_1
_geom_angle_site_symmetry_3
_geom_angle_publ_flag
N2 Pd1 C20 82.95(4) . . ?
N2 Pd1 N1 175.26(4) . . ?
C20 Pd1 N1 92.59(4) . . ?
N2 Pd1 N3 80.69(4) . . ?
C20 Pd1 N3 163.43(4) . . ?
N1 Pd1 N3 103.69(4) . . ?
C1 N1 C10 118.72(10) . . ?
C1 N1 Pd1 121.51(8) . . ?
C10 N1 Pd1 119.67(7) . . ?
C22 N2 C18 125.96(10) . . ?
C22 N2 Pd1 118.12(8) . . ?
C18 N2 Pd1 115.81(8) . . ?
C11 N3 C19 119.27(11) . . ?
C11 N3 Pd1 130.58(9) . . ?
C19 N3 Pd1 110.13(8) . . ?
C17 C18 N2 127.37(11) . . ?
C17 C18 C19 117.78(10) . . ?
N2 C18 C19 114.84(10) . . ?
O1 C22 N2 125.93(11) . . ?
O1 C22 C21 122.54(11) . . ?
N2 C22 C21 111.47(10) . . ?
C24 C21 C22 110.61(10) . . ?
C24 C21 C23 109.26(11) . . ?
C22 C21 C23 106.26(10) . . ?
C24 C21 C20 111.24(10) . . ?
C22 C21 C20 109.53(10) . . ?
C23 C21 C20 109.82(10) . . ?
N1 C10 C9 119.28(10) . . ?
N1 C10 C5 121.81(10) . . ?
C9 C10 C5 118.91(11) . . ?
N3 C19 C14 121.14(11) . . ?
N3 C19 C18 117.88(10) . . ?
C14 C19 C18 120.99(11) . . ?
C4 C5 C10 118.14(11) . . ?
C4 C5 C6 122.34(11) . . ?
C10 C5 C6 119.52(11) . . ?
C21 C20 Pd1 107.87(8) . . ?
C21 C20 H20A 110.1 . . ?
Pd1 C20 H20A 110.1 . . ?
C21 C20 H20B 110.1 . . ?
Pd1 C20 H20B 110.1 . . ?
H20A C20 H20B 108.4 . . ?
C9 C8 C7 120.81(12) . . ?
C9 C8 H8 119.6 . . ?
C7 C8 H8 119.6 . . ?
N1 C1 C3 121.68(11) . . ?
N1 C1 C2 118.79(11) . . ?
C3 C1 C2 119.53(11) . . ?
C21 C23 H23A 109.5 . . ?
C21 C23 H23B 109.5 . . ?
H23A C23 H23B 109.5 . . ?
C21 C23 H23C 109.5 . . ?
H23A C23 H23C 109.5 . . ?
H23B C23 H23C 109.5 . . ?
C15 C16 C17 121.94(12) . . ?
C15 C16 H16 119.0 . . ?
C17 C16 H16 119.0 . . ?
C8 C9 C10 120.42(11) . . ?
C8 C9 H9 119.8 . . ?
C10 C9 H9 119.8 . . ?
C13 C14 C19 117.77(11) . . ?
C13 C14 C15 123.00(11) . . ?
C19 C14 C15 119.22(11) . . ?
C18 C17 C16 120.71(11) . . ?
C18 C17 H17 119.6 . . ?
C16 C17 H17 119.6 . . ?
C3 C4 C5 118.90(11) . . ?
C3 C4 H4 120.5 . . ?
C5 C4 H4 120.5 . . ?
C7 C6 C5 120.50(11) . . ?
C7 C6 H6 119.8 . . ?
C5 C6 H6 119.8 . . ?
C4 C3 C1 120.68(11) . . ?
C4 C3 H3 119.7 . . ?
C1 C3 H3 119.7 . . ?
N3 C11 C12 122.92(12) . . ?
N3 C11 H11 118.5 . . ?
C12 C11 H11 118.5 . . ?
C16 C15 C14 119.29(11) . . ?
C16 C15 H15 120.4 . . ?
C14 C15 H15 120.4 . . ?
C6 C7 C8 119.81(12) . . ?
C6 C7 H7 120.1 . . ?
C8 C7 H7 120.1 . . ?
C21 C24 H24A 109.5 . . ?
C21 C24 H24B 109.5 . . ?
H24A C24 H24B 109.5 . . ?
C21 C24 H24C 109.5 . . ?
H24A C24 H24C 109.5 . . ?
H24B C24 H24C 109.5 . . ?
C13 C12 C11 118.70(12) . . ?
C13 C12 H12 120.7 . . ?
C11 C12 H12 120.7 . . ?
C1 C2 H2A 109.5 . . ?
C1 C2 H2B 109.5 . . ?
H2A C2 H2B 109.5 . . ?
C1 C2 H2C 109.5 . . ?
H2A C2 H2C 109.5 . . ?
H2B C2 H2C 109.5 . . ?
C12 C13 C14 120.14(12) . . ?
C12 C13 H13 119.9 . . ?
C14 C13 H13 119.9 . . ?
Cl2 C25 Cl1 110.60(8) . . ?
Cl2 C25 H25A 109.5 . . ?
Cl1 C25 H25A 109.5 . . ?
Cl2 C25 H25B 109.5 . . ?
Cl1 C25 H25B 109.5 . . ?
H25A C25 H25B 108.1 . . ?

loop_
_geom_bond_atom_site_label_1
_geom_bond_atom_site_label_2
_geom_bond_distance
_geom_bond_site_symmetry_2
_geom_bond_publ_flag
Pd1 N2 1.9798(10) . ?
Pd1 C20 2.0183(12) . ?
Pd1 N1 2.0799(10) . ?
Pd1 N3 2.1304(10) . ?
Cl1 C25 1.7717(16) . ?
Cl2 C25 1.7636(16) . ?
N1 C1 1.3334(15) . ?
N1 C10 1.3810(15) . ?
N2 C22 1.3592(15) . ?
N2 C18 1.3944(15) . ?
N3 C11 1.3218(16) . ?
N3 C19 1.3756(15) . ?
O1 C22 1.2409(15) . ?
C18 C17 1.3894(16) . ?
C18 C19 1.4331(16) . ?
C22 C21 1.5348(17) . ?
C21 C24 1.5293(18) . ?
C21 C23 1.5388(18) . ?
C21 C20 1.5398(17) . ?
C10 C9 1.4142(16) . ?
C10 C5 1.4170(16) . ?
C19 C14 1.4159(16) . ?
C5 C4 1.4149(17) . ?
C5 C6 1.4183(18) . ?
C20 H20A 0.9900 . ?
C20 H20B 0.9900 . ?
C8 C9 1.3726(17) . ?
C8 C7 1.4144(19) . ?
C8 H8 0.9500 . ?
C1 C3 1.4178(17) . ?
C1 C2 1.4963(18) . ?
C23 H23A 0.9800 . ?
C23 H23B 0.9800 . ?
C23 H23C 0.9800 . ?
C16 C15 1.3710(19) . ?
C16 C17 1.4102(18) . ?
C16 H16 0.9500 . ?
C9 H9 0.9500 . ?
C14 C13 1.4135(18) . ?
C14 C15 1.4160(18) . ?
C17 H17 0.9500 . ?
C4 C3 1.3614(19) . ?
C4 H4 0.9500 . ?
C6 C7 1.3720(19) . ?
C6 H6 0.9500 . ?
C3 H3 0.9500 . ?
C11 C12 1.4101(18) . ?
C11 H11 0.9500 . ?
C15 H15 0.9500 . ?
C7 H7 0.9500 . ?
C24 H24A 0.9800 . ?
C24 H24B 0.9800 . ?
C24 H24C 0.9800 . ?
C12 C13 1.3679(19) . ?
C12 H12 0.9500 . ?
C2 H2A 0.9800 . ?
C2 H2B 0.9800 . ?
C2 H2C 0.9800 . ?
C13 H13 0.9500 . ?
C25 H25A 0.9900 . ?
C25 H25B 0.9900 . ?

loop_
_geom_torsion_atom_site_label_1
_geom_torsion_atom_site_label_2
_geom_torsion_atom_site_label_3
_geom_torsion_atom_site_label_4
_geom_torsion
_geom_torsion_site_symmetry_1
_geom_torsion_site_symmetry_2
_geom_torsion_site_symmetry_3
_geom_torsion_site_symmetry_4
_geom_torsion_publ_flag
C22 N2 C18 C17 -3.09(19) . . . . ?
Pd1 N2 C18 C17 172.97(10) . . . . ?
C22 N2 C18 C19 175.78(11) . . . . ?
Pd1 N2 C18 C19 -8.15(13) . . . . ?
C18 N2 C22 O1 4.8(2) . . . . ?
Pd1 N2 C22 O1 -171.14(10) . . . . ?
C18 N2 C22 C21 -172.29(11) . . . . ?
Pd1 N2 C22 C21 11.73(13) . . . . ?
O1 C22 C21 C24 29.88(17) . . . . ?
N2 C22 C21 C24 -152.87(11) . . . . ?
O1 C22 C21 C23 -88.59(14) . . . . ?
N2 C22 C21 C23 88.66(12) . . . . ?
O1 C22 C21 C20 152.84(12) . . . . ?
N2 C22 C21 C20 -29.91(14) . . . . ?
C1 N1 C10 C9 -179.27(11) . . . . ?
Pd1 N1 C10 C9 4.34(14) . . . . ?
C1 N1 C10 C5 0.24(16) . . . . ?
Pd1 N1 C10 C5 -176.15(8) . . . . ?
C11 N3 C19 C14 1.74(17) . . . . ?
Pd1 N3 C19 C14 -177.00(9) . . . . ?
C11 N3 C19 C18 -178.30(11) . . . . ?
Pd1 N3 C19 C18 2.96(13) . . . . ?
C17 C18 C19 N3 -177.94(11) . . . . ?
N2 C18 C19 N3 3.07(15) . . . . ?
C17 C18 C19 C14 2.02(17) . . . . ?
N2 C18 C19 C14 -176.97(11) . . . . ?
N1 C10 C5 C4 1.95(17) . . . . ?
C9 C10 C5 C4 -178.54(11) . . . . ?
N1 C10 C5 C6 -177.85(11) . . . . ?
C9 C10 C5 C6 1.66(17) . . . . ?
C24 C21 C20 Pd1 156.37(9) . . . . ?
C22 C21 C20 Pd1 33.79(12) . . . . ?
C23 C21 C20 Pd1 -82.55(10) . . . . ?
C10 N1 C1 C3 -2.59(17) . . . . ?
Pd1 N1 C1 C3 173.73(9) . . . . ?
C10 N1 C1 C2 176.54(11) . . . . ?
Pd1 N1 C1 C2 -7.14(15) . . . . ?
C7 C8 C9 C10 0.61(19) . . . . ?
N1 C10 C9 C8 177.54(11) . . . . ?
C5 C10 C9 C8 -1.99(18) . . . . ?
N3 C19 C14 C13 -2.27(18) . . . . ?
C18 C19 C14 C13 177.77(11) . . . . ?
N3 C19 C14 C15 176.88(11) . . . . ?
C18 C19 C14 C15 -3.08(18) . . . . ?
N2 C18 C17 C16 179.32(12) . . . . ?
C19 C18 C17 C16 0.47(18) . . . . ?
C15 C16 C17 C18 -2.0(2) . . . . ?
C10 C5 C4 C3 -1.76(18) . . . . ?
C6 C5 C4 C3 178.03(12) . . . . ?
C4 C5 C6 C7 -179.74(12) . . . . ?
C10 C5 C6 C7 0.05(19) . . . . ?
C5 C4 C3 C1 -0.47(19) . . . . ?
N1 C1 C3 C4 2.77(19) . . . . ?
C2 C1 C3 C4 -176.36(12) . . . . ?
C19 N3 C11 C12 0.38(19) . . . . ?
Pd1 N3 C11 C12 178.83(10) . . . . ?
C17 C16 C15 C14 0.9(2) . . . . ?
C13 C14 C15 C16 -179.28(13) . . . . ?
C19 C14 C15 C16 1.61(19) . . . . ?
C5 C6 C7 C8 -1.4(2) . . . . ?
C9 C8 C7 C6 1.1(2) . . . . ?
N3 C11 C12 C13 -1.9(2) . . . . ?
C11 C12 C13 C14 1.3(2) . . . . ?
C19 C14 C13 C12 0.7(2) . . . . ?
C15 C14 C13 C12 -178.40(13) . . . . ?
